data_7023182
loop_
_publ_author_name
'Sevastianova, Tatiana N.'
'Bodensteiner, Michael'
'Lisovenko, Anna S.'
'Davydova, Elena I.'
'Scheer, Manfred'
'Susliakova, Tatiana V.'
'Krasnova, Irina S.'
'Timoshkin, Alexey Y.'

_publ_section_title
;
 Structural and thermodynamic properties of molecular complexes of
 aluminum and gallium trihalides with bifunctional donor pyrazine:
 decisive role of Lewis acidity in 1D polymer formation.
;
_journal_issue 32
_journal_name_full 'Dalton transactions (Cambridge, England : 2003)'
_journal_page_first 11589
_journal_page_last 11599
_journal_paper_doi 10.1039/c3dt50954k
_journal_volume 42
_journal_year 2013
_chemical_compound_source 'see text'
_chemical_formula_moiety 'C4 H4 Cl3 Ga N2'
_chemical_formula_sum 'C4 H4 Cl3 Ga N2'
_chemical_formula_weight 256.16
_chemical_name_systematic ?
_space_group_IT_number 15
_symmetry_cell_setting monoclinic
_symmetry_Int_Tables_number 15
_symmetry_space_group_name_Hall '-C 2yc'
_symmetry_space_group_name_H-M 'C 1 2/c 1'
_atom_sites_solution_hydrogens geom
_atom_sites_solution_primary direct
_atom_sites_solution_secondary difmap
_cell_angle_alpha 90
_cell_angle_beta 101.953(7)
_cell_angle_gamma 90
_cell_formula_units_Z 4
_cell_length_a 11.1474(7)
_cell_length_b 6.3189(5)
_cell_length_c 11.5922(8)
_cell_measurement_reflns_used 969
_cell_measurement_temperature 123.0(1)
_cell_measurement_theta_max 61.9455
_cell_measurement_theta_min 3.8898
_cell_volume 798.84(10)
_computing_cell_refinement
;
CrysAlis RED, Oxford Diffraction Ltd.,
Version 1.171.32.24 (release 21-04-2008 CrysAlis171 .NET)
(compiled Apr 21 2008,18:23:10)
;
_computing_data_collection
;
CrysAlis CCD, Oxford Diffraction Ltd.,
Version 1.171.32.24 (release 21-04-2008 CrysAlis171 .NET)
(compiled Apr 21 2008,18:23:10)
;
_computing_data_reduction
;
CrysAlis RED, Oxford Diffraction Ltd.,
Version 1.171.32.24 (release 21-04-2008 CrysAlis171 .NET)
(compiled Apr 21 2008,18:23:10)
;
_computing_molecular_graphics 'PLATON (Spek, 1990)'
_computing_publication_material 'PLATON (Spek, 2003)'
_computing_structure_refinement 'SHELXL-97 (Sheldrick, 1997)'
_computing_structure_solution 'SIR-97 (Altomare, 1999)'
_diffrn_ambient_temperature 123.0(1)
_diffrn_detector_area_resol_mean 10.5431
_diffrn_measured_fraction_theta_full 0.989
_diffrn_measured_fraction_theta_max 0.989
_diffrn_measurement_device_type 'Oxford Diffraction Gemini Ultra'
_diffrn_measurement_method omega-scan
_diffrn_radiation_monochromator mirror
_diffrn_radiation_probe x-ray
_diffrn_radiation_source 'Ultra (Cu) X-ray Source'
_diffrn_radiation_type CuK\a
_diffrn_radiation_wavelength 1.54178
_diffrn_reflns_av_R_equivalents 0.0421
_diffrn_reflns_av_sigmaI/netI 0.0395
_diffrn_reflns_limit_h_max 11
_diffrn_reflns_limit_h_min -12
_diffrn_reflns_limit_k_max 6
_diffrn_reflns_limit_k_min -6
_diffrn_reflns_limit_l_max 12
_diffrn_reflns_limit_l_min -12
_diffrn_reflns_number 1179
_diffrn_reflns_reduction_process
;
;
_diffrn_reflns_theta_full 58.92
_diffrn_reflns_theta_max 58.92
_diffrn_reflns_theta_min 7.81
_diffrn_standards_decay_% 0
_diffrn_standards_interval_count 0
_diffrn_standards_interval_time 0
_diffrn_standards_number 0
_exptl_absorpt_coefficient_mu 13.328
_exptl_absorpt_correction_T_max 0.797
_exptl_absorpt_correction_T_min 0.353
_exptl_absorpt_correction_type multi-scan
_exptl_absorpt_process_details
;
CrysAlis RED, Oxford Diffraction Ltd.,
Version 1.171.32.24 (release 21-04-2008 CrysAlis171 .NET)
(compiled Apr 21 2008,18:23:10)
Empirical absorption correction using spherical harmonics,
implemented in SCALE3 ABSPACK scaling algorithm.
;
_exptl_crystal_colour colourless
_exptl_crystal_density_diffrn 2.130
_exptl_crystal_density_method 'Not Measured'
_exptl_crystal_description rod
_exptl_crystal_F_000 496
_exptl_crystal_size_max 0.128
_exptl_crystal_size_mid 0.018
_exptl_crystal_size_min 0.017
_refine_diff_density_max 1.212
_refine_diff_density_min -0.772
_refine_diff_density_rms 0.192
_refine_ls_extinction_method none
_refine_ls_goodness_of_fit_ref 1.068
_refine_ls_hydrogen_treatment constr
_refine_ls_matrix_type full
_refine_ls_number_constraints 0
_refine_ls_number_parameters 47
_refine_ls_number_reflns 565
_refine_ls_number_restraints 0
_refine_ls_restrained_S_all 1.068
_refine_ls_R_factor_all 0.0536
_refine_ls_R_factor_gt 0.0473
_refine_ls_shift/su_max 0.000
_refine_ls_shift/su_mean 0.000
_refine_ls_structure_factor_coef Fsqd
_refine_ls_weighting_details 'calc w=1/[\s^2^(Fo^2^)+(0.0886P)^2^] where P=(Fo^2^+2Fc^2^)/3'
_refine_ls_weighting_scheme calc
_refine_ls_wR_factor_gt 0.1127
_refine_ls_wR_factor_ref 0.1149
_reflns_number_gt 510
_reflns_number_total 565
_reflns_threshold_expression I>2\s(I)
_cod_data_source_file c3dt50954k.txt
_cod_data_source_block ayt6
_cod_depositor_comments
;
The following automatic conversions were performed:

'_symmetry_cell_setting' value 'Monoclinic' changed to 'monoclinic'
according to /home/saulius/struct/CIF-dictionaries/cif_core.dic
dictionary named 'cif_core.dic' version 2.4.2 from 2011-04-26.

Automatic conversion script
Id: cif_fix_values 1891 2012-01-12 08:04:46Z andrius 
;
_cod_original_sg_symbol_H-M 'C 2/c'
_cod_database_code 7023182

loop_
_symmetry_equiv_pos_site_id
_symmetry_equiv_pos_as_xyz
1 x,y,z
2 -x,y,1/2-z
3 -x,-y,-z
4 x,-y,1/2+z
5 1/2+x,1/2+y,z
6 1/2-x,1/2+y,1/2-z
7 1/2-x,1/2-y,-z
8 1/2+x,1/2-y,1/2+z

loop_
_atom_site_aniso_label
_atom_site_aniso_U_11
_atom_site_aniso_U_22
_atom_site_aniso_U_33
_atom_site_aniso_U_23
_atom_site_aniso_U_13
_atom_site_aniso_U_12
Ga1 0.0099(6) 0.0174(6) 0.0216(6) 0.0000 0.0034(4) 0.0000
Cl1 0.0146(8) 0.0267(9) 0.0241(9) -0.0015(5) 0.0059(6) 0.0029(5)
Cl2 0.0243(11) 0.0177(11) 0.0320(12) 0.0000 -0.0032(9) 0.0000
N1 0.008(2) 0.023(2) 0.019(3) 0.0012(19) 0.000(2) -0.0031(18)
C1 0.014(3) 0.021(3) 0.026(3) 0.001(2) 0.005(3) 0.003(2)
C2 0.020(3) 0.016(3) 0.029(3) -0.002(2) 0.007(3) 0.001(2)

loop_
_atom_site_label
_atom_site_type_symbol
_atom_site_thermal_displace_type
_atom_site_fract_x
_atom_site_fract_y
_atom_site_fract_z
_atom_site_occupancy
_atom_site_U_iso_or_equiv
_atom_site_calc_flag
_atom_site_refinement_flags
Ga1 Ga Uani 0.50000 0.22026(14) 0.25000 1.000 0.0163(3) . .
Cl1 Cl Uani 0.39262(12) 0.3790(2) 0.36223(12) 1.000 0.0215(5) . .
Cl2 Cl Uani 0.50000 -0.1238(3) 0.25000 1.000 0.0260(7) . .
N1 N Uani 0.3426(4) 0.2334(7) 0.0997(4) 1.000 0.0171(14) . .
C1 C Uani 0.3273(5) 0.0877(9) 0.0148(5) 1.000 0.0202(17) . .
C2 C Uani 0.2646(5) 0.3961(9) 0.0842(5) 1.000 0.0214(17) . .
H1 H Uiso 0.38130 -0.03030 0.02280 1.000 0.0240 calc R
H2 H Uiso 0.27280 0.50310 0.14280 1.000 0.0250 calc R

loop_
_atom_type_symbol
_atom_type_description
_atom_type_scat_dispersion_real
_atom_type_scat_dispersion_imag
_atom_type_scat_source
N N 0.0311 0.0180 'International Tables Vol C Tables 4.2.6.8 and 6.1.1.4'
Ga Ga -1.2846 0.7763 'International Tables Vol C Tables 4.2.6.8 and 6.1.1.4'
Cl Cl 0.3639 0.7018 'International Tables Vol C Tables 4.2.6.8 and 6.1.1.4'
H H 0.0000 0.0000 'International Tables Vol C Tables 4.2.6.8 and 6.1.1.4'
C C 0.0181 0.0091 'International Tables Vol C Tables 4.2.6.8 and 6.1.1.4'

loop_
_geom_angle_atom_site_label_1
_geom_angle_atom_site_label_2
_geom_angle_atom_site_label_3
_geom_angle
_geom_angle_site_symmetry_1
_geom_angle_site_symmetry_3
_geom_angle_publ_flag
Cl1 Ga1 Cl2 117.32(4) . . yes
Cl1 Ga1 N1 90.50(12) . . yes
Cl1 Ga1 Cl1 125.36(6) . 2_655 yes
Cl1 Ga1 N1 87.51(12) . 2_655 yes
Cl2 Ga1 N1 92.16(12) . . yes
Cl1 Ga1 Cl2 117.32(4) 2_655 . yes
Cl2 Ga1 N1 92.16(12) . 2_655 yes
Cl1 Ga1 N1 87.51(12) 2_655 . yes
N1 Ga1 N1 175.68(17) . 2_655 yes
Cl1 Ga1 N1 90.50(12) 2_655 2_655 yes
Ga1 N1 C1 121.1(4) . . yes
Ga1 N1 C2 121.7(4) . . yes
C1 N1 C2 116.9(5) . . yes
N1 C1 C2 121.6(5) . 7_555 yes
N1 C2 C1 121.5(5) . 7_555 yes
N1 C1 H1 119.00 . . no
C2 C1 H1 119.00 7_555 . no
N1 C2 H2 119.00 . . no
C1 C2 H2 119.00 7_555 . no

loop_
_geom_bond_atom_site_label_1
_geom_bond_atom_site_label_2
_geom_bond_distance
_geom_bond_site_symmetry_2
_geom_bond_publ_flag
Ga1 Cl1 2.1855(14) . yes
Ga1 Cl2 2.174(2) . yes
Ga1 N1 2.203(5) . yes
Ga1 Cl1 2.1855(14) 2_655 yes
Ga1 N1 2.203(5) 2_655 yes
N1 C1 1.333(7) . yes
N1 C2 1.334(7) . yes
C1 C2 1.375(8) 7_555 no
C1 H1 0.9500 . no
C2 H2 0.9500 . no

loop_
_geom_contact_atom_site_label_1
_geom_contact_atom_site_label_2
_geom_contact_distance
_geom_contact_site_symmetry_2
_geom_contact_publ_flag
Cl1 Cl2 3.693(2) 1_565 no
Cl1 N1 3.117(5) . no
Cl1 C2 3.245(6) . no
Cl1 C2 3.636(6) 6_545 no
Cl1 Cl2 3.693(2) 2_665 no
Cl1 N1 3.035(5) 2_655 no
Cl1 C1 3.590(6) 4_555 no
Cl1 C2 3.493(6) 4_565 no
Cl1 C1 3.351(6) 6_555 no
Cl2 C1 3.279(6) . no
Cl2 C1 3.279(6) 2_655 no
Cl2 N1 3.153(5) 2_655 no
Cl2 Cl1 3.693(2) 1_545 no
Cl2 N1 3.153(5) . no
Cl2 Cl1 3.693(2) 2_645 no
Cl1 H1 2.9000 4_555 no
Cl1 H2 2.7300 . no
Cl1 H2 3.0000 6_545 no
Cl2 H1 2.7600 . no
Cl2 H1 2.7600 2_655 no
N1 Cl1 3.117(5) . no
N1 Cl2 3.153(5) . no
N1 Cl1 3.035(5) 2_655 no
N1 N1 2.770(6) 7_555 no
C1 Cl1 3.590(6) 4_554 no
C1 Cl1 3.351(6) 6_545 no
C2 Cl1 3.493(6) 4_564 no
C2 Cl1 3.636(6) 6_555 no
H1 Cl2 2.7600 . no
H1 Cl1 2.9000 4_554 no
H2 Cl1 2.7300 . no
H2 Cl1 3.0000 6_555 no

loop_
_geom_hbond_atom_site_label_D
_geom_hbond_atom_site_label_H
_geom_hbond_atom_site_label_A
_geom_hbond_distance_DH
_geom_hbond_distance_HA
_geom_hbond_distance_DA
_geom_hbond_angle_DHA
_geom_hbond_publ_flag
C1 H1 Cl2 0.9500 2.7600 3.279(6) 115.00 yes
C2 H2 Cl1 0.9500 2.7300 3.245(6) 115.00 yes

loop_
_geom_torsion_atom_site_label_1
_geom_torsion_atom_site_label_2
_geom_torsion_atom_site_label_3
_geom_torsion_atom_site_label_4
_geom_torsion
_geom_torsion_site_symmetry_1
_geom_torsion_site_symmetry_3
_geom_torsion_site_symmetry_4
_geom_torsion_publ_flag
Cl1 Ga1 N1 C1 -151.2(4) . . . no
Cl2 Ga1 N1 C1 -33.9(4) . . . no
Cl1 Ga1 N1 C1 83.4(4) 2_655 . . no
Cl1 Ga1 N1 C2 34.6(4) . . . no
Cl2 Ga1 N1 C2 152.0(4) . . . no
Cl1 Ga1 N1 C2 -90.7(4) 2_655 . . no
Ga1 N1 C1 C2 -174.5(4) . . 7_555 no
C2 N1 C1 C2 -0.1(8) . . 7_555 no
Ga1 N1 C2 C1 174.4(4) . . 7_555 no
C1 N1 C2 C1 0.1(8) . . 7_555 no
N1 C1 C2 N1 0.1(9) . 7_555 7_555 no
